data_4023186
loop_
_publ_author_name
'Matthew Vale'
'Maren Pink'
'Suchada Rajca'
'Andrzej Rajca'

_publ_section_title
;
 Synthesis, Structure, and Conformation of Aza[1~n~]metacyclophanes
;
_journal_name_full 'Journal of Organic Chemistry'
_journal_page_first 27
_journal_page_last 35
_journal_paper_doi 10.1021/jo702151n
_journal_volume 73
_journal_year 2008
_chemical_formula_moiety 'C68 H76 N4'
_chemical_formula_sum 'C68 H76 N4'
_chemical_formula_weight 949.33
_chemical_name_systematic
; 
 ? 
;
_space_group_IT_number 14
_symmetry_cell_setting monoclinic
_symmetry_space_group_name_Hall '-P 2ybc'
_symmetry_space_group_name_H-M 'P 1 21/c 1'
_atom_sites_solution_hydrogens geom
_atom_sites_solution_primary direct
_atom_sites_solution_secondary difmap
_audit_creation_method SHELXL-97
_cell_angle_alpha 90.00
_cell_angle_beta 119.0450(10)
_cell_angle_gamma 90.00
_cell_formula_units_Z 4
_cell_length_a 21.3273(7)
_cell_length_b 14.6197(5)
_cell_length_c 20.8649(7)
_cell_measurement_reflns_used 9035
_cell_measurement_temperature 137(2)
_cell_measurement_theta_max 50.07
_cell_measurement_theta_min 2.35
_cell_volume 5687.5(3)
_computing_cell_refinement 'SAINT (Bruker, current version)'
_computing_data_collection 'SMART (Bruker, current version)'
_computing_data_reduction 'SAINT (Bruker, current version)'
_computing_molecular_graphics 'SHELXTL (Bruker), XTEL (Local Library)'
_computing_publication_material 'SHELXTL (Bruker)'
_computing_structure_refinement 'SHELXL-97 (Sheldrick, 1997)'
_computing_structure_solution 'SIR-92 (Altomare et al., 1993)'
_diffrn_ambient_temperature 137(2)
_diffrn_detector 'CCD area detector'
_diffrn_detector_area_resol_mean 44.52
_diffrn_detector_type 'Bruker SMART 6000'
_diffrn_measured_fraction_theta_full 0.998
_diffrn_measured_fraction_theta_max 0.998
_diffrn_measurement_details '0.30 degree frames measured for 30 seconds each'
_diffrn_measurement_device 'three-circle goniometer with fixed chi'
_diffrn_measurement_device_type 'Bruker Platform goniometer'
_diffrn_measurement_method \w-scans
_diffrn_radiation_monochromator graphite
_diffrn_radiation_source 'fine-focus sealed tube'
_diffrn_radiation_type MoK\a
_diffrn_radiation_wavelength 0.71073
_diffrn_reflns_av_R_equivalents 0.0608
_diffrn_reflns_av_sigmaI/netI 0.0391
_diffrn_reflns_limit_h_max 25
_diffrn_reflns_limit_h_min -25
_diffrn_reflns_limit_k_max 17
_diffrn_reflns_limit_k_min -17
_diffrn_reflns_limit_l_max 24
_diffrn_reflns_limit_l_min -24
_diffrn_reflns_number 61102
_diffrn_reflns_theta_full 25.09
_diffrn_reflns_theta_max 25.09
_diffrn_reflns_theta_min 2.18
_diffrn_standards_decay_% 0.0
_diffrn_standards_interval_time 1078
_diffrn_standards_number 324
_exptl_absorpt_coefficient_mu 0.064
_exptl_absorpt_correction_T_max 0.9936
_exptl_absorpt_correction_T_min 0.9886
_exptl_absorpt_correction_type multi-scan
_exptl_absorpt_process_details 'SADABS, R. Blessing (1995)'
_exptl_crystal_colour colorless
_exptl_crystal_density_diffrn 1.109
_exptl_crystal_density_method 'not measured'
_exptl_crystal_description plate
_exptl_crystal_F_000 2048
_exptl_crystal_size_max 0.18
_exptl_crystal_size_mid 0.12
_exptl_crystal_size_min 0.10
_refine_diff_density_max 0.392
_refine_diff_density_min -0.223
_refine_diff_density_rms 0.038
_refine_ls_extinction_method none
_refine_ls_goodness_of_fit_ref 1.017
_refine_ls_hydrogen_treatment riding
_refine_ls_matrix_type full
_refine_ls_number_parameters 741
_refine_ls_number_reflns 10102
_refine_ls_number_restraints 30
_refine_ls_restrained_S_all 1.020
_refine_ls_R_factor_all 0.0682
_refine_ls_R_factor_gt 0.0411
_refine_ls_shift/su_max 0.001
_refine_ls_shift/su_mean 0.000
_refine_ls_structure_factor_coef Fsqd
_refine_ls_weighting_details 'calc w=1/[\s^2^(Fo^2^)+(0.0365P)^2^+2.4916P] where P=(Fo^2^+2Fc^2^)/3'
_refine_ls_weighting_scheme calc
_refine_ls_wR_factor_gt 0.0898
_refine_ls_wR_factor_ref 0.1039
_reflns_number_gt 7330
_reflns_number_total 10102
_reflns_threshold_expression >2sigma(I)
_cod_data_source_file jo702151n-File001.cif
_cod_data_source_block 02453
_cod_depositor_comments
;
The following automatic conversions were performed:

'_exptl_absorpt_correction_type' tag value 'multi-scans' was replaced
with 'multi-scan' value.

Automatic conversion script
Id: cif_fix_values 1646 2011-03-28 12:23:43Z adriana 
;
_cod_original_sg_symbol_H-M 'P 21/c'
_cod_database_code 4023186

loop_
_symmetry_equiv_pos_as_xyz
'x, y, z'
'-x, y+1/2, -z+1/2'
'-x, -y, -z'
'x, -y-1/2, z-1/2'

loop_
_atom_site_label
_atom_site_type_symbol
_atom_site_fract_x
_atom_site_fract_y
_atom_site_fract_z
_atom_site_U_iso_or_equiv
_atom_site_adp_type
_atom_site_occupancy
_atom_site_symmetry_multiplicity
_atom_site_calc_flag
_atom_site_refinement_flags
_atom_site_disorder_assembly
_atom_site_disorder_group
N1 N 0.30979(7) -0.09686(9) 0.69467(7) 0.0211(3) Uani 1 1 d . . .
N2 N 0.13938(7) 0.15000(9) 0.58025(7) 0.0214(3) Uani 1 1 d . . .
N3 N 0.31948(7) 0.33758(9) 0.77234(7) 0.0221(3) Uani 1 1 d . . .
N4 N 0.30919(7) 0.06150(9) 0.89767(7) 0.0200(3) Uani 1 1 d . . .
C1 C 0.28031(8) -0.02975(11) 0.63998(9) 0.0193(3) Uani 1 1 d . . .
C2 C 0.30675(8) -0.01253(11) 0.59114(9) 0.0211(4) Uani 1 1 d . . .
H2 H 0.3440 -0.0500 0.5930 0.025 Uiso 1 1 calc R . .
C3 C 0.27959(8) 0.05813(11) 0.54020(9) 0.0215(4) Uani 1 1 d . . .
C4 C 0.22331(8) 0.11130(11) 0.53618(9) 0.0216(4) Uani 1 1 d . . .
H4 H 0.2041 0.1597 0.5016 0.026 Uiso 1 1 calc R . .
C5 C 0.19562(8) 0.09344(11) 0.58263(9) 0.0195(3) Uani 1 1 d . . .
C6 C 0.22322(8) 0.02386(11) 0.63364(9) 0.0206(4) Uani 1 1 d . . .
H6 H 0.2032 0.0122 0.6648 0.025 Uiso 1 1 calc R . .
C7 C 0.31290(9) 0.08483(12) 0.49187(9) 0.0256(4) Uani 1 1 d . . .
C8 C 0.36795(10) 0.01574(13) 0.49536(11) 0.0337(4) Uani 1 1 d . . .
H8A H 0.3451 -0.0442 0.4792 0.050 Uiso 1 1 calc R . .
H8B H 0.4073 0.0112 0.5459 0.050 Uiso 1 1 calc R . .
H8C H 0.3869 0.0358 0.4633 0.050 Uiso 1 1 calc R . .
C9 C 0.25472(10) 0.09470(15) 0.41195(10) 0.0375(5) Uani 1 1 d . . .
H9A H 0.2298 0.0361 0.3942 0.056 Uiso 1 1 calc R . .
H9B H 0.2767 0.1127 0.3821 0.056 Uiso 1 1 calc R . .
H9C H 0.2203 0.1416 0.4082 0.056 Uiso 1 1 calc R . .
C10 C 0.35081(10) 0.17768(13) 0.51961(11) 0.0352(5) Uani 1 1 d . . .
H10A H 0.3715 0.1973 0.4890 0.053 Uiso 1 1 calc R . .
H10B H 0.3890 0.1714 0.5705 0.053 Uiso 1 1 calc R . .
H10C H 0.3160 0.2233 0.5170 0.053 Uiso 1 1 calc R . .
C11 C 0.15733(8) 0.22805(11) 0.62351(9) 0.0195(3) Uani 1 1 d . A .
C12 C 0.10443(9) 0.28961(11) 0.61802(9) 0.0214(4) Uani 1 1 d . . .
H12 H 0.0555 0.2762 0.5854 0.026 Uiso 1 1 calc R . .
C13 C 0.12183(9) 0.36956(11) 0.65903(9) 0.0217(4) Uani 1 1 d . A .
C14 C 0.19364(8) 0.38634(11) 0.70983(9) 0.0217(4) Uani 1 1 d . . .
H14 H 0.2064 0.4399 0.7392 0.026 Uiso 1 1 calc R A .
C15 C 0.24629(8) 0.32477(11) 0.71735(9) 0.0202(3) Uani 1 1 d . A .
C16 C 0.22888(8) 0.24744(11) 0.67326(9) 0.0209(4) Uani 1 1 d . . .
H16 H 0.2657 0.2077 0.6770 0.025 Uiso 1 1 calc R A .
C17 C 0.06451(9) 0.43956(12) 0.64953(10) 0.0281(4) Uani 1 1 d . . .
C18 C -0.01118(10) 0.40907(14) 0.59508(11) 0.0413(5) Uani 1 1 d . A .
H18A H -0.0221 0.3518 0.6121 0.062 Uiso 1 1 calc R . .
H18B H -0.0147 0.3993 0.5470 0.062 Uiso 1 1 calc R . .
H18C H -0.0454 0.4564 0.5912 0.062 Uiso 1 1 calc R . .
C19 C 0.07956(11) 0.52881(13) 0.61908(12) 0.0419(5) Uani 1 1 d . A .
H19A H 0.0787 0.5157 0.5726 0.063 Uiso 1 1 calc R . .
H19B H 0.1268 0.5528 0.6545 0.063 Uiso 1 1 calc R . .
H19C H 0.0427 0.5743 0.6109 0.063 Uiso 1 1 calc R . .
C20 C 0.06835(11) 0.45982(15) 0.72279(11) 0.0407(5) Uani 1 1 d . A .
H20A H 0.0590 0.4036 0.7424 0.061 Uiso 1 1 calc R . .
H20B H 0.0323 0.5060 0.7160 0.061 Uiso 1 1 calc R . .
H20C H 0.1162 0.4829 0.7573 0.061 Uiso 1 1 calc R . .
C21 C 0.35402(8) 0.27112(11) 0.82666(9) 0.0200(3) Uani 0.653(4) 1 d PD A 1
C22 C 0.4283(4) 0.2722(8) 0.8723(6) 0.0219(19) Uani 0.653(4) 1 d PD A 1
H22 H 0.4557 0.3195 0.8665 0.026 Uiso 0.653(4) 1 calc PR A 1
C23 C 0.4635(3) 0.2059(4) 0.9260(3) 0.0181(11) Uani 0.653(4) 1 d PD A 1
C24 C 0.4211(6) 0.1408(9) 0.9380(9) 0.0230(13) Uani 0.653(4) 1 d PD A 1
H24 H 0.4431 0.0993 0.9779 0.028 Uiso 0.653(4) 1 calc PR A 1
C25 C 0.3478(6) 0.1375(8) 0.8918(7) 0.0152(17) Uani 0.653(4) 1 d PD A 1
C26 C 0.3145(9) 0.201(3) 0.836(3) 0.0200(16) Uani 0.653(4) 1 d PD A 1
H26 H 0.2644 0.1959 0.8028 0.024 Uiso 0.653(4) 1 calc PR A 1
C27 C 0.54477(19) 0.2074(2) 0.9762(2) 0.0242(8) Uani 0.653(4) 1 d PD A 1
C28 C 0.5816(6) 0.2782(6) 0.9538(7) 0.050(2) Uani 0.653(4) 1 d PD A 1
H28A H 0.6336 0.2742 0.9861 0.060 Uiso 0.653(4) 1 calc PR A 1
H28B H 0.5649 0.3393 0.9579 0.060 Uiso 0.653(4) 1 calc PR A 1
H28C H 0.5704 0.2673 0.9030 0.060 Uiso 0.653(4) 1 calc PR A 1
C29 C 0.56090(19) 0.2242(4) 1.05538(19) 0.0642(15) Uani 0.653(4) 1 d PD A 1
H29A H 0.5354 0.1789 1.0688 0.077 Uiso 0.653(4) 1 calc PR A 1
H29B H 0.5450 0.2858 1.0594 0.077 Uiso 0.653(4) 1 calc PR A 1
H29C H 0.6126 0.2187 1.0885 0.077 Uiso 0.653(4) 1 calc PR A 1
C30 C 0.57630(15) 0.1147(2) 0.9736(2) 0.0445(10) Uani 0.653(4) 1 d PD A 1
H30A H 0.5632 0.1001 0.9228 0.053 Uiso 0.653(4) 1 calc PR A 1
H30B H 0.5573 0.0675 0.9928 0.053 Uiso 0.653(4) 1 calc PR A 1
H30C H 0.6286 0.1169 1.0035 0.053 Uiso 0.653(4) 1 calc PR A 1
C21D C 0.35402(8) 0.27112(11) 0.82666(9) 0.0200(3) Uani 0.347(4) 1 d PD A 2
C22D C 0.4261(8) 0.2820(17) 0.8796(13) 0.0219(19) Uani 0.347(4) 1 d PD A 2
H22D H 0.4522 0.3322 0.8755 0.026 Uiso 0.347(4) 1 calc PR A 2
C23D C 0.4610(6) 0.2213(10) 0.9384(7) 0.0181(11) Uani 0.347(4) 1 d PD A 2
C24D C 0.4253(12) 0.1384(18) 0.9348(18) 0.0230(13) Uani 0.347(4) 1 d PD A 2
H24D H 0.4507 0.0888 0.9660 0.028 Uiso 0.347(4) 1 calc PR A 2
C25D C 0.3530(12) 0.1304(16) 0.8854(15) 0.0152(17) Uani 0.347(4) 1 d PD A 2
C26D C 0.3159(17) 0.198(6) 0.835(5) 0.0200(16) Uani 0.347(4) 1 d PD A 2
H26D H 0.2652 0.1956 0.8062 0.024 Uiso 0.347(4) 1 calc PR A 2
C27D C 0.5410(4) 0.2350(5) 0.9949(4) 0.0242(8) Uani 0.347(4) 1 d PD A 2
C28D C 0.5841(10) 0.2516(12) 0.9548(11) 0.046(4) Uani 0.347(4) 1 d PD A 2
H28D H 0.6343 0.2638 0.9906 0.055 Uiso 0.347(4) 1 calc PR A 2
H28E H 0.5641 0.3044 0.9220 0.055 Uiso 0.347(4) 1 calc PR A 2
H28F H 0.5814 0.1973 0.9260 0.055 Uiso 0.347(4) 1 calc PR A 2
C29D C 0.5458(3) 0.3219(5) 1.0381(3) 0.0402(18) Uani 0.347(4) 1 d PD A 2
H29D H 0.5160 0.3149 1.0616 0.048 Uiso 0.347(4) 1 calc PR A 2
H29E H 0.5287 0.3743 1.0046 0.048 Uiso 0.347(4) 1 calc PR A 2
H29F H 0.5957 0.3322 1.0756 0.048 Uiso 0.347(4) 1 calc PR A 2
C30D C 0.5715(4) 0.1551(6) 1.0466(5) 0.074(3) Uani 0.347(4) 1 d PD A 2
H30D H 0.6203 0.1698 1.0849 0.088 Uiso 0.347(4) 1 calc PR A 2
H30E H 0.5727 0.1011 1.0194 0.088 Uiso 0.347(4) 1 calc PR A 2
H30F H 0.5414 0.1426 1.0691 0.088 Uiso 0.347(4) 1 calc PR A 2
C31 C 0.28858(8) -0.01330(11) 0.85081(9) 0.0193(3) Uani 1 1 d . A .
C32 C 0.24566(9) -0.08318(11) 0.85531(9) 0.0222(4) Uani 1 1 d . . .
H32 H 0.2286 -0.0776 0.8896 0.027 Uiso 1 1 calc R A .
C33 C 0.22751(9) -0.16023(11) 0.81090(9) 0.0236(4) Uani 1 1 d . A .
C34 C 0.25007(9) -0.16614(11) 0.75835(9) 0.0226(4) Uani 1 1 d . . .
H34 H 0.2378 -0.2181 0.7272 0.027 Uiso 1 1 calc R A .
C35 C 0.29044(8) -0.09610(11) 0.75159(9) 0.0200(3) Uani 1 1 d . A .
C36 C 0.31116(8) -0.02133(11) 0.79835(9) 0.0198(3) Uani 1 1 d . . .
H36 H 0.3408 0.0246 0.7947 0.024 Uiso 1 1 calc R A .
C37 C 0.18125(10) -0.23668(12) 0.81662(10) 0.0315(4) Uani 1 1 d D . .
C38 C 0.1684(2) -0.2255(2) 0.88083(19) 0.0551(11) Uani 0.738(4) 1 d PD A 1
H38A H 0.1410 -0.1693 0.8749 0.083 Uiso 0.738(4) 1 calc PR A 1
H38B H 0.2145 -0.2218 0.9261 0.083 Uiso 0.738(4) 1 calc PR A 1
H38C H 0.1412 -0.2781 0.8834 0.083 Uiso 0.738(4) 1 calc PR A 1
C39 C 0.22302(15) -0.33002(17) 0.82883(16) 0.0410(8) Uani 0.738(4) 1 d PD A 1
H39A H 0.2305 -0.3420 0.7868 0.062 Uiso 0.738(4) 1 calc PR A 1
H39B H 0.1949 -0.3799 0.8337 0.062 Uiso 0.738(4) 1 calc PR A 1
H39C H 0.2696 -0.3261 0.8736 0.062 Uiso 0.738(4) 1 calc PR A 1
C40 C 0.11214(14) -0.2445(2) 0.74548(16) 0.0409(8) Uani 0.738(4) 1 d PD A 1
H40A H 0.0854 -0.1870 0.7357 0.061 Uiso 0.738(4) 1 calc PR A 1
H40B H 0.0833 -0.2945 0.7489 0.061 Uiso 0.738(4) 1 calc PR A 1
H40C H 0.1227 -0.2570 0.7056 0.061 Uiso 0.738(4) 1 calc PR A 1
C38D C 0.2175(5) -0.2770(6) 0.8913(5) 0.054(3) Uani 0.262(4) 1 d PD A 2
H38D H 0.2277 -0.2288 0.9277 0.081 Uiso 0.262(4) 1 calc PR A 2
H38E H 0.2626 -0.3058 0.9003 0.081 Uiso 0.262(4) 1 calc PR A 2
H38F H 0.1863 -0.3232 0.8953 0.081 Uiso 0.262(4) 1 calc PR A 2
C39D C 0.1528(5) -0.3053(6) 0.7568(5) 0.051(3) Uani 0.262(4) 1 d PD A 2
H39D H 0.1249 -0.2742 0.7096 0.076 Uiso 0.262(4) 1 calc PR A 2
H39E H 0.1219 -0.3485 0.7644 0.076 Uiso 0.262(4) 1 calc PR A 2
H39F H 0.1928 -0.3384 0.7569 0.076 Uiso 0.262(4) 1 calc PR A 2
C40D C 0.1082(4) -0.1881(5) 0.8104(6) 0.054(3) Uani 0.262(4) 1 d PD A 2
H40D H 0.1221 -0.1395 0.8472 0.082 Uiso 0.262(4) 1 calc PR A 2
H40E H 0.0797 -0.2341 0.8190 0.082 Uiso 0.262(4) 1 calc PR A 2
H40F H 0.0796 -0.1619 0.7613 0.082 Uiso 0.262(4) 1 calc PR A 2
C41 C 0.34694(9) -0.17720(11) 0.68875(9) 0.0228(4) Uani 1 1 d . . .
H41A H 0.3781 -0.2013 0.7387 0.027 Uiso 1 1 calc R . .
H41B H 0.3785 -0.1577 0.6688 0.027 Uiso 1 1 calc R . .
C42 C 0.29971(9) -0.25451(11) 0.64148(9) 0.0224(4) Uani 1 1 d . . .
C43 C 0.22718(9) -0.24292(12) 0.59328(9) 0.0265(4) Uani 1 1 d . . .
H43 H 0.2059 -0.1846 0.5889 0.032 Uiso 1 1 calc R . .
C44 C 0.18532(10) -0.31528(12) 0.55144(10) 0.0331(4) Uani 1 1 d . . .
H44 H 0.1357 -0.3062 0.5186 0.040 Uiso 1 1 calc R . .
C45 C 0.21548(11) -0.40061(13) 0.55733(10) 0.0358(5) Uani 1 1 d . . .
H45 H 0.1868 -0.4502 0.5287 0.043 Uiso 1 1 calc R . .
C46 C 0.28776(11) -0.41332(13) 0.60511(10) 0.0360(5) Uani 1 1 d . . .
H46A H 0.3089 -0.4718 0.6093 0.043 Uiso 1 1 calc R . .
C47 C 0.32937(10) -0.34069(12) 0.64683(10) 0.0302(4) Uani 1 1 d . . .
H47 H 0.3790 -0.3500 0.6796 0.036 Uiso 1 1 calc R . .
C48 C 0.06523(8) 0.13057(11) 0.52634(9) 0.0212(4) Uani 1 1 d . . .
H48A H 0.0648 0.0821 0.4930 0.025 Uiso 1 1 calc R . .
H48B H 0.0441 0.1862 0.4965 0.025 Uiso 1 1 calc R . .
C49 C 0.01807(8) 0.10037(11) 0.55828(9) 0.0212(4) Uani 1 1 d . . .
C50 C -0.05596(9) 0.11127(11) 0.51772(9) 0.0230(4) Uani 1 1 d . . .
H50 H -0.0763 0.1403 0.4712 0.028 Uiso 1 1 calc R . .
C51 C -0.10032(9) 0.08037(12) 0.54436(10) 0.0265(4) Uani 1 1 d . . .
H51 H -0.1508 0.0878 0.5158 0.032 Uiso 1 1 calc R . .
C52 C -0.07149(9) 0.03882(12) 0.61211(10) 0.0286(4) Uani 1 1 d . . .
H52 H -0.1019 0.0176 0.6303 0.034 Uiso 1 1 calc R . .
C53 C 0.00202(10) 0.02825(13) 0.65335(10) 0.0340(4) Uani 1 1 d . . .
H53 H 0.0222 -0.0002 0.7001 0.041 Uiso 1 1 calc R . .
C54 C 0.04620(9) 0.05916(13) 0.62649(10) 0.0308(4) Uani 1 1 d . . .
H54 H 0.0967 0.0520 0.6553 0.037 Uiso 1 1 calc R . .
C55 C 0.35427(9) 0.42523(11) 0.77761(10) 0.0253(4) Uani 1 1 d . A .
H55A H 0.3797 0.4441 0.8297 0.030 Uiso 1 1 calc R . .
H55B H 0.3166 0.4714 0.7503 0.030 Uiso 1 1 calc R . .
C56 C 0.40738(9) 0.42659(12) 0.74875(9) 0.0260(4) Uani 1 1 d . . .
C57 C 0.46170(9) 0.49146(13) 0.77487(11) 0.0329(4) Uani 1 1 d . A .
H57 H 0.4675 0.5314 0.8132 0.040 Uiso 1 1 calc R . .
C58 C 0.50786(10) 0.49874(14) 0.74558(12) 0.0404(5) Uani 1 1 d . . .
H58 H 0.5448 0.5435 0.7640 0.048 Uiso 1 1 calc R A .
C59 C 0.49992(10) 0.44107(15) 0.68989(12) 0.0406(5) Uani 1 1 d . A .
H59 H 0.5309 0.4465 0.6693 0.049 Uiso 1 1 calc R . .
C60 C 0.44674(10) 0.37537(14) 0.66410(11) 0.0381(5) Uani 1 1 d . . .
H60 H 0.4415 0.3351 0.6261 0.046 Uiso 1 1 calc R A .
C61 C 0.40090(9) 0.36798(13) 0.69343(10) 0.0316(4) Uani 1 1 d . A .
H61 H 0.3646 0.3223 0.6755 0.038 Uiso 1 1 calc R . .
C62 C 0.28749(8) 0.07168(11) 0.95340(9) 0.0208(3) Uani 1 1 d . A .
H62A H 0.3223 0.1124 0.9924 0.025 Uiso 1 1 calc R . .
H62B H 0.2904 0.0111 0.9758 0.025 Uiso 1 1 calc R . .
C63 C 0.21259(9) 0.10987(11) 0.92667(9) 0.0215(4) Uani 1 1 d . . .
C64 C 0.16461(9) 0.12470(12) 0.85306(10) 0.0272(4) Uani 1 1 d . A .
H64 H 0.1779 0.1092 0.8171 0.033 Uiso 1 1 calc R . .
C65 C 0.09749(9) 0.16197(13) 0.83154(11) 0.0328(4) Uani 1 1 d . . .
H65 H 0.0655 0.1728 0.7811 0.039 Uiso 1 1 calc R A .
C66 C 0.07701(10) 0.18337(13) 0.88330(11) 0.0348(5) Uani 1 1 d . A .
H66 H 0.0311 0.2091 0.8685 0.042 Uiso 1 1 calc R . .
C67 C 0.12381(10) 0.16710(12) 0.95664(11) 0.0321(4) Uani 1 1 d . . .
H67 H 0.1096 0.1803 0.9923 0.039 Uiso 1 1 calc R A .
C68 C 0.19117(9) 0.13167(11) 0.97820(10) 0.0258(4) Uani 1 1 d . A .
H68 H 0.2233 0.1220 1.0288 0.031 Uiso 1 1 calc R . .

loop_
_atom_site_aniso_label
_atom_site_aniso_U_11
_atom_site_aniso_U_22
_atom_site_aniso_U_33
_atom_site_aniso_U_23
_atom_site_aniso_U_13
_atom_site_aniso_U_12
N1 0.0275(7) 0.0177(7) 0.0219(7) 0.0025(6) 0.0150(6) 0.0047(6)
N2 0.0180(7) 0.0205(7) 0.0229(7) -0.0014(6) 0.0079(6) 0.0023(6)
N3 0.0197(7) 0.0185(7) 0.0229(7) 0.0030(6) 0.0061(6) -0.0012(6)
N4 0.0230(7) 0.0187(7) 0.0202(7) -0.0018(6) 0.0121(6) -0.0033(6)
C1 0.0221(8) 0.0166(8) 0.0181(8) -0.0013(6) 0.0088(7) -0.0011(7)
C2 0.0222(8) 0.0198(8) 0.0223(9) -0.0015(7) 0.0115(7) 0.0018(7)
C3 0.0231(8) 0.0207(8) 0.0201(9) -0.0014(7) 0.0101(7) -0.0016(7)
C4 0.0230(8) 0.0192(8) 0.0197(9) 0.0012(7) 0.0081(7) 0.0014(7)
C5 0.0187(8) 0.0182(8) 0.0195(8) -0.0040(7) 0.0077(7) 0.0004(6)
C6 0.0217(8) 0.0216(8) 0.0202(8) -0.0021(7) 0.0115(7) -0.0016(7)
C7 0.0276(9) 0.0278(9) 0.0242(9) 0.0041(7) 0.0148(8) 0.0024(7)
C8 0.0399(11) 0.0361(11) 0.0369(11) 0.0054(9) 0.0280(9) 0.0054(9)
C9 0.0368(11) 0.0536(13) 0.0262(10) 0.0072(9) 0.0185(9) 0.0024(9)
C10 0.0386(11) 0.0313(10) 0.0439(12) 0.0031(9) 0.0264(10) -0.0013(8)
C11 0.0215(8) 0.0202(8) 0.0168(8) 0.0020(7) 0.0093(7) 0.0010(7)
C12 0.0190(8) 0.0248(9) 0.0183(8) 0.0009(7) 0.0074(7) 0.0017(7)
C13 0.0241(9) 0.0237(9) 0.0184(8) 0.0022(7) 0.0112(7) 0.0032(7)
C14 0.0244(9) 0.0202(8) 0.0196(9) -0.0004(7) 0.0100(7) 0.0007(7)
C15 0.0188(8) 0.0210(8) 0.0187(8) 0.0037(7) 0.0075(7) -0.0005(7)
C16 0.0209(8) 0.0199(8) 0.0221(9) 0.0026(7) 0.0107(7) 0.0040(7)
C17 0.0259(9) 0.0291(10) 0.0268(10) -0.0025(8) 0.0109(8) 0.0072(8)
C18 0.0287(10) 0.0441(12) 0.0431(12) -0.0079(10) 0.0111(9) 0.0122(9)
C19 0.0445(12) 0.0348(11) 0.0473(13) 0.0094(10) 0.0229(11) 0.0149(9)
C20 0.0369(11) 0.0493(13) 0.0358(11) -0.0056(10) 0.0175(10) 0.0118(10)
C21 0.0218(8) 0.0176(8) 0.0202(9) -0.0011(7) 0.0098(7) 0.0013(7)
C22 0.0218(9) 0.020(3) 0.024(2) 0.002(2) 0.0117(11) -0.0024(12)
C23 0.0192(9) 0.020(3) 0.017(2) -0.0046(15) 0.0101(11) 0.0002(12)
C24 0.0231(15) 0.0239(11) 0.0231(16) 0.0067(12) 0.0120(13) 0.0034(11)
C25 0.0211(17) 0.0156(19) 0.017(2) -0.0055(17) 0.0153(13) 0.0001(14)
C26 0.0180(10) 0.021(2) 0.0196(12) -0.0029(16) 0.0083(12) 0.0003(13)
C27 0.0203(11) 0.030(2) 0.020(2) -0.0016(14) 0.0082(12) -0.0015(14)
C28 0.020(3) 0.043(4) 0.067(4) 0.017(3) 0.005(2) -0.005(2)
C29 0.0249(18) 0.126(5) 0.031(2) -0.020(3) 0.0044(16) -0.009(2)
C30 0.0211(15) 0.0333(17) 0.067(2) 0.0092(16) 0.0118(16) 0.0061(13)
C21D 0.0218(8) 0.0176(8) 0.0202(9) -0.0011(7) 0.0098(7) 0.0013(7)
C22D 0.0218(9) 0.020(3) 0.024(2) 0.002(2) 0.0117(11) -0.0024(12)
C23D 0.0192(9) 0.020(3) 0.017(2) -0.0046(15) 0.0101(11) 0.0002(12)
C24D 0.0231(15) 0.0239(11) 0.0231(16) 0.0067(12) 0.0120(13) 0.0034(11)
C25D 0.0211(17) 0.0156(19) 0.017(2) -0.0055(17) 0.0153(13) 0.0001(14)
C26D 0.0180(10) 0.021(2) 0.0196(12) -0.0029(16) 0.0083(12) 0.0003(13)
C27D 0.0203(11) 0.030(2) 0.020(2) -0.0016(14) 0.0082(12) -0.0015(14)
C28D 0.022(5) 0.070(11) 0.049(7) -0.010(7) 0.020(5) -0.005(7)
C29D 0.024(3) 0.067(5) 0.027(3) -0.005(3) 0.011(3) -0.017(3)
C30D 0.021(3) 0.059(5) 0.092(7) 0.035(5) -0.011(4) -0.008(4)
C31 0.0184(8) 0.0185(8) 0.0184(8) 0.0006(7) 0.0070(7) 0.0010(6)
C32 0.0234(8) 0.0248(9) 0.0196(9) 0.0001(7) 0.0114(7) -0.0019(7)
C33 0.0257(9) 0.0221(9) 0.0223(9) 0.0004(7) 0.0112(8) -0.0029(7)
C34 0.0265(9) 0.0179(8) 0.0218(9) -0.0024(7) 0.0105(8) -0.0017(7)
C35 0.0217(8) 0.0200(8) 0.0179(8) 0.0027(7) 0.0092(7) 0.0039(7)
C36 0.0194(8) 0.0188(8) 0.0209(8) 0.0033(7) 0.0095(7) -0.0002(7)
C37 0.0377(11) 0.0289(10) 0.0299(10) -0.0040(8) 0.0180(9) -0.0134(8)
C38 0.080(3) 0.047(2) 0.065(2) -0.0185(17) 0.056(2) -0.037(2)
C39 0.0419(16) 0.0275(14) 0.0452(18) 0.0084(12) 0.0146(14) -0.0114(12)
C40 0.0297(15) 0.0337(16) 0.0526(19) 0.0017(13) 0.0146(14) -0.0093(13)
C38D 0.061(6) 0.047(6) 0.055(6) 0.004(5) 0.030(5) -0.023(5)
C39D 0.066(6) 0.037(5) 0.065(6) -0.014(4) 0.044(5) -0.021(5)
C40D 0.043(5) 0.032(4) 0.104(9) -0.015(5) 0.048(6) -0.013(4)
C41 0.0259(9) 0.0213(9) 0.0234(9) 0.0031(7) 0.0138(8) 0.0063(7)
C42 0.0294(9) 0.0221(9) 0.0201(9) 0.0030(7) 0.0154(8) 0.0039(7)
C43 0.0319(10) 0.0195(9) 0.0285(10) 0.0012(7) 0.0149(8) 0.0038(7)
C44 0.0358(10) 0.0297(10) 0.0312(10) -0.0032(8) 0.0142(9) -0.0017(8)
C45 0.0511(12) 0.0247(10) 0.0311(11) -0.0057(8) 0.0195(10) -0.0052(9)
C46 0.0552(13) 0.0215(9) 0.0325(11) 0.0004(8) 0.0222(10) 0.0073(9)
C47 0.0380(10) 0.0258(10) 0.0275(10) 0.0030(8) 0.0165(9) 0.0090(8)
C48 0.0206(8) 0.0216(8) 0.0192(8) -0.0010(7) 0.0080(7) 0.0017(7)
C49 0.0239(8) 0.0174(8) 0.0230(9) -0.0016(7) 0.0119(7) 0.0011(7)
C50 0.0261(9) 0.0206(9) 0.0217(9) 0.0002(7) 0.0110(8) 0.0019(7)
C51 0.0215(9) 0.0280(9) 0.0295(10) -0.0042(8) 0.0120(8) 0.0010(7)
C52 0.0327(10) 0.0296(10) 0.0319(10) -0.0007(8) 0.0223(9) 0.0000(8)
C53 0.0335(10) 0.0431(11) 0.0284(10) 0.0106(9) 0.0175(9) 0.0071(9)
C54 0.0234(9) 0.0421(11) 0.0265(10) 0.0072(8) 0.0117(8) 0.0063(8)
C55 0.0244(9) 0.0189(8) 0.0273(9) 0.0024(7) 0.0084(8) -0.0011(7)
C56 0.0218(9) 0.0231(9) 0.0260(9) 0.0103(7) 0.0062(8) 0.0028(7)
C57 0.0266(10) 0.0300(10) 0.0341(11) 0.0045(8) 0.0084(9) -0.0025(8)
C58 0.0236(10) 0.0397(12) 0.0512(13) 0.0110(10) 0.0129(9) -0.0062(8)
C59 0.0302(10) 0.0478(13) 0.0461(13) 0.0143(10) 0.0204(10) 0.0042(9)
C60 0.0344(11) 0.0416(12) 0.0399(12) 0.0044(9) 0.0194(10) 0.0025(9)
C61 0.0254(9) 0.0309(10) 0.0357(11) 0.0034(8) 0.0126(8) -0.0017(8)
C62 0.0245(8) 0.0206(8) 0.0182(8) -0.0011(7) 0.0110(7) -0.0021(7)
C63 0.0259(9) 0.0160(8) 0.0252(9) -0.0021(7) 0.0145(8) -0.0048(7)
C64 0.0265(9) 0.0295(10) 0.0271(10) 0.0005(8) 0.0142(8) -0.0020(8)
C65 0.0260(9) 0.0357(11) 0.0322(11) 0.0024(8) 0.0106(9) 0.0002(8)
C66 0.0252(9) 0.0306(10) 0.0501(13) -0.0046(9) 0.0196(9) 0.0005(8)
C67 0.0351(10) 0.0277(10) 0.0423(12) -0.0089(8) 0.0256(10) -0.0047(8)
C68 0.0316(10) 0.0208(9) 0.0280(10) -0.0032(7) 0.0168(8) -0.0043(7)

loop_
_atom_type_symbol
_atom_type_description
_atom_type_scat_dispersion_real
_atom_type_scat_dispersion_imag
_atom_type_scat_source
C C 0.0033 0.0016 'International Tables Vol C Tables 4.2.6.8 and 6.1.1.4'
H H 0.0000 0.0000 'International Tables Vol C Tables 4.2.6.8 and 6.1.1.4'
N N 0.0061 0.0033 'International Tables Vol C Tables 4.2.6.8 and 6.1.1.4'

loop_
_geom_angle_atom_site_label_1
_geom_angle_atom_site_label_2
_geom_angle_atom_site_label_3
_geom_angle
_geom_angle_site_symmetry_1
_geom_angle_site_symmetry_3
_geom_angle_publ_flag
C1 N1 C35 118.25(13) . . ?
C1 N1 C41 122.93(13) . . ?
C35 N1 C41 117.64(13) . . ?
C11 N2 C5 119.21(13) . . ?
C11 N2 C48 121.05(13) . . ?
C5 N2 C48 119.32(13) . . ?
C21 N3 C15 119.90(13) . . ?
C21 N3 C55 120.03(13) . . ?
C15 N3 C55 119.50(13) . . ?
C31 N4 C25 123.5(6) . . ?
C31 N4 C62 121.96(13) . . ?
C25 N4 C62 114.3(6) . . ?
C31 N4 C25D 115.2(12) . . ?
C25 N4 C25D 9.1(17) . . ?
C62 N4 C25D 122.9(12) . . ?
C6 C1 N1 119.67(14) . . ?
C6 C1 C2 117.90(15) . . ?
N1 C1 C2 122.43(14) . . ?
C3 C2 C1 121.46(15) . . ?
C3 C2 H2 119.3 . . ?
C1 C2 H2 119.3 . . ?
C2 C3 C4 119.06(15) . . ?
C2 C3 C7 122.38(14) . . ?
C4 C3 C7 118.40(14) . . ?
C5 C4 C3 119.96(15) . . ?
C5 C4 H4 120.0 . . ?
C3 C4 H4 120.0 . . ?
C6 C5 C4 120.81(15) . . ?
C6 C5 N2 119.13(14) . . ?
C4 C5 N2 120.02(14) . . ?
C5 C6 C1 120.76(15) . . ?
C5 C6 H6 119.6 . . ?
C1 C6 H6 119.6 . . ?
C8 C7 C9 108.28(15) . . ?
C8 C7 C3 112.99(14) . . ?
C9 C7 C3 110.53(14) . . ?
C8 C7 C10 108.31(15) . . ?
C9 C7 C10 109.07(15) . . ?
C3 C7 C10 107.58(14) . . ?
C7 C8 H8A 109.5 . . ?
C7 C8 H8B 109.5 . . ?
H8A C8 H8B 109.5 . . ?
C7 C8 H8C 109.5 . . ?
H8A C8 H8C 109.5 . . ?
H8B C8 H8C 109.5 . . ?
C7 C9 H9A 109.5 . . ?
C7 C9 H9B 109.5 . . ?
H9A C9 H9B 109.5 . . ?
C7 C9 H9C 109.5 . . ?
H9A C9 H9C 109.5 . . ?
H9B C9 H9C 109.5 . . ?
C7 C10 H10A 109.5 . . ?
C7 C10 H10B 109.5 . . ?
H10A C10 H10B 109.5 . . ?
C7 C10 H10C 109.5 . . ?
H10A C10 H10C 109.5 . . ?
H10B C10 H10C 109.5 . . ?
N2 C11 C16 120.48(14) . . ?
N2 C11 C12 121.12(14) . . ?
C16 C11 C12 118.40(15) . . ?
C13 C12 C11 121.71(15) . . ?
C13 C12 H12 119.1 . . ?
C11 C12 H12 119.1 . . ?
C12 C13 C14 118.81(15) . . ?
C12 C13 C17 121.67(15) . . ?
C14 C13 C17 119.52(15) . . ?
C15 C14 C13 120.04(15) . . ?
C15 C14 H14 120.0 . . ?
C13 C14 H14 120.0 . . ?
C14 C15 C16 120.76(15) . . ?
C14 C15 N3 120.90(14) . . ?
C16 C15 N3 118.30(14) . . ?
C15 C16 C11 120.13(15) . . ?
C15 C16 H16 119.9 . . ?
C11 C16 H16 119.9 . . ?
C20 C17 C18 109.12(16) . . ?
C20 C17 C13 110.50(14) . . ?
C18 C17 C13 113.06(15) . . ?
C20 C17 C19 109.10(16) . . ?
C18 C17 C19 107.23(16) . . ?
C13 C17 C19 107.71(14) . . ?
C17 C18 H18A 109.5 . . ?
C17 C18 H18B 109.5 . . ?
H18A C18 H18B 109.5 . . ?
C17 C18 H18C 109.5 . . ?
H18A C18 H18C 109.5 . . ?
H18B C18 H18C 109.5 . . ?
C17 C19 H19A 109.5 . . ?
C17 C19 H19B 109.5 . . ?
H19A C19 H19B 109.5 . . ?
C17 C19 H19C 109.5 . . ?
H19A C19 H19C 109.5 . . ?
H19B C19 H19C 109.5 . . ?
C17 C20 H20A 109.5 . . ?
C17 C20 H20B 109.5 . . ?
H20A C20 H20B 109.5 . . ?
C17 C20 H20C 109.5 . . ?
H20A C20 H20C 109.5 . . ?
H20B C20 H20C 109.5 . . ?
C22 C21 C26 118.3(7) . . ?
C22 C21 N3 121.4(4) . . ?
C26 C21 N3 120.3(5) . . ?
C23 C22 C21 122.0(7) . . ?
C23 C22 H22 119.0 . . ?
C21 C22 H22 119.0 . . ?
C22 C23 C24 118.0(7) . . ?
C22 C23 C27 122.0(5) . . ?
C24 C23 C27 119.8(6) . . ?
C25 C24 C23 120.2(8) . . ?
C25 C24 H24 119.9 . . ?
C23 C24 H24 119.9 . . ?
C24 C25 C26 120.6(9) . . ?
C24 C25 N4 118.2(8) . . ?
C26 C25 N4 120.8(8) . . ?
C25 C26 C21 120.5(9) . . ?
C25 C26 H26 119.7 . . ?
C21 C26 H26 119.7 . . ?
C28 C27 C30 107.1(4) . . ?
C28 C27 C23 112.7(5) . . ?
C30 C27 C23 109.7(3) . . ?
C28 C27 C29 110.2(6) . . ?
C30 C27 C29 108.0(3) . . ?
C23 C27 C29 109.0(3) . . ?
C23D C22D H22D 118.9 . . ?
C22D C23D C24D 117.0(13) . . ?
C22D C23D C27D 120.4(10) . . ?
C24D C23D C27D 121.2(12) . . ?
C25D C24D C23D 119.3(16) . . ?
C25D C24D H24D 120.3 . . ?
C23D C24D H24D 120.3 . . ?
C24D C25D C26D 121.7(17) . . ?
C24D C25D N4 119.9(16) . . ?
C26D C25D N4 116.4(17) . . ?
C25D C26D H26D 120.4 . . ?
C30D C27D C29D 109.9(7) . . ?
C30D C27D C28D 110.5(9) . . ?
C29D C27D C28D 107.6(9) . . ?
C30D C27D C23D 112.3(8) . . ?
C29D C27D C23D 106.8(6) . . ?
C28D C27D C23D 109.6(10) . . ?
C27D C28D H28D 109.5 . . ?
C27D C28D H28E 109.5 . . ?
H28D C28D H28E 109.5 . . ?
C27D C28D H28F 109.5 . . ?
H28D C28D H28F 109.5 . . ?
H28E C28D H28F 109.5 . . ?
C27D C29D H29D 109.5 . . ?
C27D C29D H29E 109.5 . . ?
H29D C29D H29E 109.5 . . ?
C27D C29D H29F 109.5 . . ?
H29D C29D H29F 109.5 . . ?
H29E C29D H29F 109.5 . . ?
C27D C30D H30D 109.5 . . ?
C27D C30D H30E 109.5 . . ?
H30D C30D H30E 109.5 . . ?
C27D C30D H30F 109.5 . . ?
H30D C30D H30F 109.5 . . ?
H30E C30D H30F 109.5 . . ?
N4 C31 C36 120.38(14) . . ?
N4 C31 C32 121.29(14) . . ?
C36 C31 C32 118.32(15) . . ?
C33 C32 C31 121.64(15) . . ?
C33 C32 H32 119.2 . . ?
C31 C32 H32 119.2 . . ?
C32 C33 C34 118.89(15) . . ?
C32 C33 C37 121.37(15) . . ?
C34 C33 C37 119.70(15) . . ?
C35 C34 C33 120.04(15) . . ?
C35 C34 H34 120.0 . . ?
C33 C34 H34 120.0 . . ?
C36 C35 C34 120.76(15) . . ?
C36 C35 N1 117.85(14) . . ?
C34 C35 N1 121.35(14) . . ?
C35 C36 C31 120.24(15) . . ?
C35 C36 H36 119.9 . . ?
C31 C36 H36 119.9 . . ?
C39D C37 C38D 114.0(6) . . ?
C39D C37 C38 130.3(4) . . ?
C38D C37 C38 48.3(4) . . ?
C39D C37 C40 46.6(4) . . ?
C38D C37 C40 140.1(4) . . ?
C38 C37 C40 111.9(2) . . ?
C39D C37 C33 116.3(3) . . ?
C38D C37 C33 110.1(3) . . ?
C38 C37 C33 113.17(17) . . ?
C40 C37 C33 109.74(17) . . ?
C39D C37 C39 61.3(4) . . ?
C38D C37 C39 61.4(4) . . ?
C38 C37 C39 106.4(2) . . ?
C40 C37 C39 107.39(19) . . ?
C33 C37 C39 107.95(16) . . ?
C39D C37 C40D 103.8(5) . . ?
C38D C37 C40D 104.1(6) . . ?
C38 C37 C40D 56.8(4) . . ?
C40 C37 C40D 61.5(4) . . ?
C33 C37 C40D 107.3(3) . . ?
C39 C37 C40D 144.7(3) . . ?
C37 C38 H38A 109.5 . . ?
C37 C38 H38B 109.5 . . ?
C37 C38 H38C 109.5 . . ?
C37 C39 H39A 109.5 . . ?
C37 C39 H39B 109.5 . . ?
C37 C39 H39C 109.5 . . ?
C37 C40 H40A 109.5 . . ?
C37 C40 H40B 109.5 . . ?
C37 C40 H40C 109.5 . . ?
C37 C38D H38D 109.5 . . ?
C37 C38D H38E 109.5 . . ?
H38D C38D H38E 109.5 . . ?
C37 C38D H38F 109.5 . . ?
H38D C38D H38F 109.5 . . ?
H38E C38D H38F 109.5 . . ?
C37 C39D H39D 109.5 . . ?
C37 C39D H39E 109.5 . . ?
H39D C39D H39E 109.5 . . ?
C37 C39D H39F 109.5 . . ?
H39D C39D H39F 109.5 . . ?
H39E C39D H39F 109.5 . . ?
C37 C40D H40D 109.5 . . ?
C37 C40D H40E 109.5 . . ?
H40D C40D H40E 109.5 . . ?
C37 C40D H40F 109.5 . . ?
H40D C40D H40F 109.5 . . ?
H40E C40D H40F 109.5 . . ?
N1 C41 C42 116.07(13) . . ?
N1 C41 H41A 108.3 . . ?
C42 C41 H41A 108.3 . . ?
N1 C41 H41B 108.3 . . ?
C42 C41 H41B 108.3 . . ?
H41A C41 H41B 107.4 . . ?
C43 C42 C47 118.23(16) . . ?
C43 C42 C41 122.38(15) . . ?
C47 C42 C41 119.38(15) . . ?
C44 C43 C42 120.94(16) . . ?
C44 C43 H43 119.5 . . ?
C42 C43 H43 119.5 . . ?
C45 C44 C43 120.23(18) . . ?
C45 C44 H44 119.9 . . ?
C43 C44 H44 119.9 . . ?
C44 C45 C46 119.57(18) . . ?
C44 C45 H45 120.2 . . ?
C46 C45 H45 120.2 . . ?
C45 C46 C47 119.95(17) . . ?
C45 C46 H46A 120.0 . . ?
C47 C46 H46A 120.0 . . ?
C46 C47 C42 121.08(17) . . ?
C46 C47 H47 119.5 . . ?
C42 C47 H47 119.5 . . ?
N2 C48 C49 114.87(13) . . ?
N2 C48 H48A 108.5 . . ?
C49 C48 H48A 108.5 . . ?
N2 C48 H48B 108.5 . . ?
C49 C48 H48B 108.5 . . ?
H48A C48 H48B 107.5 . . ?
C54 C49 C50 118.18(15) . . ?
C54 C49 C48 121.93(14) . . ?
C50 C49 C48 119.86(14) . . ?
C51 C50 C49 120.85(16) . . ?
C51 C50 H50 119.6 . . ?
C49 C50 H50 119.6 . . ?
C52 C51 C50 120.23(16) . . ?
C52 C51 H51 119.9 . . ?
C50 C51 H51 119.9 . . ?
C51 C52 C53 119.59(16) . . ?
C51 C52 H52 120.2 . . ?
C53 C52 H52 120.2 . . ?
C52 C53 C54 120.00(17) . . ?
C52 C53 H53 120.0 . . ?
C54 C53 H53 120.0 . . ?
C53 C54 C49 121.14(16) . . ?
C53 C54 H54 119.4 . . ?
C49 C54 H54 119.4 . . ?
N3 C55 C56 115.57(14) . . ?
N3 C55 H55A 108.4 . . ?
C56 C55 H55A 108.4 . . ?
N3 C55 H55B 108.4 . . ?
C56 C55 H55B 108.4 . . ?
H55A C55 H55B 107.4 . . ?
C57 C56 C61 118.37(17) . . ?
C57 C56 C55 119.62(16) . . ?
C61 C56 C55 121.91(15) . . ?
C56 C57 C58 120.88(19) . . ?
C56 C57 H57 119.6 . . ?
C58 C57 H57 119.6 . . ?
C59 C58 C57 119.99(18) . . ?
C59 C58 H58 120.0 . . ?
C57 C58 H58 120.0 . . ?
C58 C59 C60 119.72(18) . . ?
C58 C59 H59 120.1 . . ?
C60 C59 H59 120.1 . . ?
C59 C60 C61 120.3(2) . . ?
C59 C60 H60 119.9 . . ?
C61 C60 H60 119.9 . . ?
C60 C61 C56 120.76(17) . . ?
C60 C61 H61 119.6 . . ?
C56 C61 H61 119.6 . . ?
N4 C62 C63 115.49(13) . . ?
N4 C62 H62A 108.4 . . ?
C63 C62 H62A 108.4 . . ?
N4 C62 H62B 108.4 . . ?
C63 C62 H62B 108.4 . . ?
H62A C62 H62B 107.5 . . ?
C64 C63 C68 118.44(16) . . ?
C64 C63 C62 122.84(15) . . ?
C68 C63 C62 118.72(15) . . ?
C65 C64 C63 120.67(17) . . ?
C65 C64 H64 119.7 . . ?
C63 C64 H64 119.7 . . ?
C66 C65 C64 120.24(18) . . ?
C66 C65 H65 119.9 . . ?
C64 C65 H65 119.9 . . ?
C67 C66 C65 119.57(17) . . ?
C67 C66 H66 120.2 . . ?
C65 C66 H66 120.2 . . ?
C68 C67 C66 120.18(17) . . ?
C68 C67 H67 119.9 . . ?
C66 C67 H67 119.9 . . ?
C67 C68 C63 120.88(17) . . ?
C67 C68 H68 119.6 . . ?
C63 C68 H68 119.6 . . ?

loop_
_geom_bond_atom_site_label_1
_geom_bond_atom_site_label_2
_geom_bond_distance
_geom_bond_site_symmetry_2
_geom_bond_publ_flag
N1 C1 1.401(2) . ?
N1 C35 1.434(2) . ?
N1 C41 1.455(2) . ?
N2 C11 1.389(2) . ?
N2 C5 1.438(2) . ?
N2 C48 1.456(2) . ?
N3 C21 1.400(2) . ?
N3 C15 1.431(2) . ?
N3 C55 1.458(2) . ?
N4 C31 1.388(2) . ?
N4 C25 1.423(9) . ?
N4 C62 1.453(2) . ?
N4 C25D 1.479(19) . ?
C1 C6 1.399(2) . ?
C1 C2 1.406(2) . ?
C2 C3 1.391(2) . ?
C2 H2 0.9500 . ?
C3 C4 1.398(2) . ?
C3 C7 1.539(2) . ?
C4 C5 1.383(2) . ?
C4 H4 0.9500 . ?
C5 C6 1.380(2) . ?
C6 H6 0.9500 . ?
C7 C8 1.524(2) . ?
C7 C9 1.527(2) . ?
C7 C10 1.542(2) . ?
C8 H8A 0.9800 . ?
C8 H8B 0.9800 . ?
C8 H8C 0.9800 . ?
C9 H9A 0.9800 . ?
C9 H9B 0.9800 . ?
C9 H9C 0.9800 . ?
C10 H10A 0.9800 . ?
C10 H10B 0.9800 . ?
C10 H10C 0.9800 . ?
C11 C16 1.396(2) . ?
C11 C12 1.404(2) . ?
C12 C13 1.388(2) . ?
C12 H12 0.9500 . ?
C13 C14 1.398(2) . ?
C13 C17 1.532(2) . ?
C14 C15 1.387(2) . ?
C14 H14 0.9500 . ?
C15 C16 1.389(2) . ?
C16 H16 0.9500 . ?
C17 C20 1.520(3) . ?
C17 C18 1.521(3) . ?
C17 C19 1.551(3) . ?
C18 H18A 0.9800 . ?
C18 H18B 0.9800 . ?
C18 H18C 0.9800 . ?
C19 H19A 0.9800 . ?
C19 H19B 0.9800 . ?
C19 H19C 0.9800 . ?
C20 H20A 0.9800 . ?
C20 H20B 0.9800 . ?
C20 H20C 0.9800 . ?
C21 C22 1.398(7) . ?
C21 C26 1.400(7) . ?
C22 C23 1.392(6) . ?
C22 H22 0.9500 . ?
C23 C24 1.416(8) . ?
C23 C27 1.530(5) . ?
C24 C25 1.383(7) . ?
C24 H24 0.9500 . ?
C25 C26 1.386(9) . ?
C26 H26 0.9500 . ?
C27 C28 1.505(7) . ?
C27 C30 1.525(4) . ?
C27 C29 1.535(5) . ?
C28 H28A 0.9800 . ?
C28 H28B 0.9800 . ?
C28 H28C 0.9800 . ?
C29 H29A 0.9800 . ?
C29 H29B 0.9800 . ?
C29 H29C 0.9800 . ?
C30 H30A 0.9800 . ?
C30 H30B 0.9800 . ?
C30 H30C 0.9800 . ?
C22D C23D 1.399(12) . ?
C22D H22D 0.9500 . ?
C23D C24D 1.413(14) . ?
C23D C27D 1.547(10) . ?
C24D C25D 1.381(13) . ?
C24D H24D 0.9500 . ?
C25D C26D 1.384(15) . ?
C26D H26D 0.9500 . ?
C27D C30D 1.506(10) . ?
C27D C29D 1.533(8) . ?
C27D C28D 1.534(11) . ?
C28D H28D 0.9800 . ?
C28D H28E 0.9800 . ?
C28D H28F 0.9800 . ?
C29D H29D 0.9800 . ?
C29D H29E 0.9800 . ?
C29D H29F 0.9800 . ?
C30D H30D 0.9800 . ?
C30D H30E 0.9800 . ?
C30D H30F 0.9800 . ?
C31 C36 1.398(2) . ?
C31 C32 1.405(2) . ?
C32 C33 1.389(2) . ?
C32 H32 0.9500 . ?
C33 C34 1.398(2) . ?
C33 C37 1.533(2) . ?
C34 C35 1.389(2) . ?
C34 H34 0.9500 . ?
C35 C36 1.387(2) . ?
C36 H36 0.9500 . ?
C37 C39D 1.482(8) . ?
C37 C38D 1.485(8) . ?
C37 C38 1.501(3) . ?
C37 C40 1.505(3) . ?
C37 C39 1.581(3) . ?
C37 C40D 1.659(7) . ?
C38 H38A 0.9800 . ?
C38 H38B 0.9800 . ?
C38 H38C 0.9800 . ?
C39 H39A 0.9800 . ?
C39 H39B 0.9800 . ?
C39 H39C 0.9800 . ?
C40 H40A 0.9800 . ?
C40 H40B 0.9800 . ?
C40 H40C 0.9800 . ?
C38D H38D 0.9800 . ?
C38D H38E 0.9800 . ?
C38D H38F 0.9800 . ?
C39D H39D 0.9800 . ?
C39D H39E 0.9800 . ?
C39D H39F 0.9800 . ?
C40D H40D 0.9800 . ?
C40D H40E 0.9800 . ?
C40D H40F 0.9800 . ?
C41 C42 1.517(2) . ?
C41 H41A 0.9900 . ?
C41 H41B 0.9900 . ?
C42 C43 1.386(2) . ?
C42 C47 1.390(2) . ?
C43 C44 1.386(2) . ?
C43 H43 0.9500 . ?
C44 C45 1.381(3) . ?
C44 H44 0.9500 . ?
C45 C46 1.383(3) . ?
C45 H45 0.9500 . ?
C46 C47 1.387(3) . ?
C46 H46A 0.9500 . ?
C47 H47 0.9500 . ?
C48 C49 1.517(2) . ?
C48 H48A 0.9900 . ?
C48 H48B 0.9900 . ?
C49 C54 1.385(2) . ?
C49 C50 1.392(2) . ?
C50 C51 1.385(2) . ?
C50 H50 0.9500 . ?
C51 C52 1.379(2) . ?
C51 H51 0.9500 . ?
C52 C53 1.383(2) . ?
C52 H52 0.9500 . ?
C53 C54 1.385(2) . ?
C53 H53 0.9500 . ?
C54 H54 0.9500 . ?
C55 C56 1.519(2) . ?
C55 H55A 0.9900 . ?
C55 H55B 0.9900 . ?
C56 C57 1.388(2) . ?
C56 C61 1.389(3) . ?
C57 C58 1.392(3) . ?
C57 H57 0.9500 . ?
C58 C59 1.378(3) . ?
C58 H58 0.9500 . ?
C59 C60 1.381(3) . ?
C59 H59 0.9500 . ?
C60 C61 1.387(3) . ?
C60 H60 0.9500 . ?
C61 H61 0.9500 . ?
C62 C63 1.520(2) . ?
C62 H62A 0.9900 . ?
C62 H62B 0.9900 . ?
C63 C64 1.388(2) . ?
C63 C68 1.394(2) . ?
C64 C65 1.387(2) . ?
C64 H64 0.9500 . ?
C65 C66 1.383(3) . ?
C65 H65 0.9500 . ?
C66 C67 1.383(3) . ?
C66 H66 0.9500 . ?
C67 C68 1.381(2) . ?
C67 H67 0.9500 . ?
C68 H68 0.9500 . ?

loop_
_geom_torsion_atom_site_label_1
_geom_torsion_atom_site_label_2
_geom_torsion_atom_site_label_3
_geom_torsion_atom_site_label_4
_geom_torsion
_geom_torsion_site_symmetry_1
_geom_torsion_site_symmetry_2
_geom_torsion_site_symmetry_3
_geom_torsion_site_symmetry_4
_geom_torsion_publ_flag
C35 N1 C1 C6 -12.5(2) . . . . ?
C41 N1 C1 C6 154.76(15) . . . . ?
C35 N1 C1 C2 166.39(15) . . . . ?
C41 N1 C1 C2 -26.3(2) . . . . ?
C6 C1 C2 C3 2.9(2) . . . . ?
N1 C1 C2 C3 -176.00(15) . . . . ?
C1 C2 C3 C4 -1.9(2) . . . . ?
C1 C2 C3 C7 173.35(15) . . . . ?
C2 C3 C4 C5 0.2(2) . . . . ?
C7 C3 C4 C5 -175.27(15) . . . . ?
C3 C4 C5 C6 0.5(2) . . . . ?
C3 C4 C5 N2 177.91(14) . . . . ?
C11 N2 C5 C6 89.03(18) . . . . ?
C48 N2 C5 C6 -98.31(18) . . . . ?
C11 N2 C5 C4 -88.45(19) . . . . ?
C48 N2 C5 C4 84.20(19) . . . . ?
C4 C5 C6 C1 0.6(2) . . . . ?
N2 C5 C6 C1 -176.89(14) . . . . ?
N1 C1 C6 C5 176.73(14) . . . . ?
C2 C1 C6 C5 -2.2(2) . . . . ?
C2 C3 C7 C8 10.9(2) . . . . ?
C4 C3 C7 C8 -173.83(15) . . . . ?
C2 C3 C7 C9 132.37(17) . . . . ?
C4 C3 C7 C9 -52.3(2) . . . . ?
C2 C3 C7 C10 -108.65(18) . . . . ?
C4 C3 C7 C10 66.67(19) . . . . ?
C5 N2 C11 C16 -5.3(2) . . . . ?
C48 N2 C11 C16 -177.84(14) . . . . ?
C5 N2 C11 C12 174.14(14) . . . . ?
C48 N2 C11 C12 1.6(2) . . . . ?
N2 C11 C12 C13 -177.64(15) . . . . ?
C16 C11 C12 C13 1.8(2) . . . . ?
C11 C12 C13 C14 -3.5(2) . . . . ?
C11 C12 C13 C17 176.13(15) . . . . ?
C12 C13 C14 C15 1.6(2) . . . . ?
C17 C13 C14 C15 -178.07(15) . . . . ?
C13 C14 C15 C16 2.0(2) . . . . ?
C13 C14 C15 N3 -175.85(14) . . . . ?
C21 N3 C15 C14 119.36(17) . . . . ?
C55 N3 C15 C14 -51.9(2) . . . . ?
C21 N3 C15 C16 -58.5(2) . . . . ?
C55 N3 C15 C16 130.17(16) . . . . ?
C14 C15 C16 C11 -3.7(2) . . . . ?
N3 C15 C16 C11 174.23(14) . . . . ?
N2 C11 C16 C15 -178.77(14) . . . . ?
C12 C11 C16 C15 1.8(2) . . . . ?
C12 C13 C17 C20 125.93(18) . . . . ?
C14 C13 C17 C20 -54.5(2) . . . . ?
C12 C13 C17 C18 3.3(2) . . . . ?
C14 C13 C17 C18 -177.10(16) . . . . ?
C12 C13 C17 C19 -114.99(18) . . . . ?
C14 C13 C17 C19 64.6(2) . . . . ?
C15 N3 C21 C22 167.5(8) . . . . ?
C55 N3 C21 C22 -21.2(8) . . . . ?
C15 N3 C21 C26 -11(4) . . . . ?
C55 N3 C21 C26 160(4) . . . . ?
C26 C21 C22 C23 0(4) . . . . ?
N3 C21 C22 C23 -179.3(8) . . . . ?
C21 C22 C23 C24 -5.4(18) . . . . ?
C21 C22 C23 C27 -179.7(8) . . . . ?
C22 C23 C24 C25 7(2) . . . . ?
C27 C23 C24 C25 -178.3(12) . . . . ?
C23 C24 C25 C26 -3(5) . . . . ?
C23 C24 C25 N4 169.1(12) . . . . ?
C31 N4 C25 C24 -99.6(14) . . . . ?
C62 N4 C25 C24 85.4(14) . . . . ?
C25D N4 C25 C24 -76(9) . . . . ?
C31 N4 C25 C26 73(4) . . . . ?
C62 N4 C25 C26 -102(4) . . . . ?
C25D N4 C25 C26 96(10) . . . . ?
C24 C25 C26 C21 -3(8) . . . . ?
N4 C25 C26 C21 -175(4) . . . . ?
C22 C21 C26 C25 5(8) . . . . ?
N3 C21 C26 C25 -176(4) . . . . ?
C22 C23 C27 C28 -8.1(10) . . . . ?
C24 C23 C27 C28 177.7(11) . . . . ?
C22 C23 C27 C30 -127.4(8) . . . . ?
C24 C23 C27 C30 58.4(11) . . . . ?
C22 C23 C27 C29 114.6(9) . . . . ?
C24 C23 C27 C29 -59.6(11) . . . . ?
C22D C23D C24D C25D -16(5) . . . . ?
C27D C23D C24D C25D 177(3) . . . . ?
C23D C24D C25D C26D 6(9) . . . . ?
C23D C24D C25D N4 -158(2) . . . . ?
C31 N4 C25D C24D -108(3) . . . . ?
C25 N4 C25D C24D 94(10) . . . . ?
C62 N4 C25D C24D 74(3) . . . . ?
C31 N4 C25D C26D 88(7) . . . . ?
C25 N4 C25D C26D -71(10) . . . . ?
C62 N4 C25D C26D -91(7) . . . . ?
C22D C23D C27D C30D -171.0(19) . . . . ?
C24D C23D C27D C30D -5(2) . . . . ?
C22D C23D C27D C29D 68.5(19) . . . . ?
C24D C23D C27D C29D -125(2) . . . . ?
C22D C23D C27D C28D -48(2) . . . . ?
C24D C23D C27D C28D 118(2) . . . . ?
C25 N4 C31 C36 6.1(6) . . . . ?
C62 N4 C31 C36 -179.28(14) . . . . ?
C25D N4 C31 C36 2.1(10) . . . . ?
C25 N4 C31 C32 -174.9(6) . . . . ?
C62 N4 C31 C32 -0.2(2) . . . . ?
C25D N4 C31 C32 -178.8(10) . . . . ?
N4 C31 C32 C33 -177.02(15) . . . . ?
C36 C31 C32 C33 2.1(2) . . . . ?
C31 C32 C33 C34 -2.8(2) . . . . ?
C31 C32 C33 C37 179.40(15) . . . . ?
C32 C33 C34 C35 0.6(2) . . . . ?
C37 C33 C34 C35 178.38(15) . . . . ?
C33 C34 C35 C36 2.4(2) . . . . ?
C33 C34 C35 N1 -175.23(14) . . . . ?
C1 N1 C35 C36 -64.41(19) . . . . ?
C41 N1 C35 C36 127.65(16) . . . . ?
C1 N1 C35 C34 113.31(17) . . . . ?
C41 N1 C35 C34 -54.6(2) . . . . ?
C34 C35 C36 C31 -3.2(2) . . . . ?
N1 C35 C36 C31 174.57(14) . . . . ?
N4 C31 C36 C35 -179.97(14) . . . . ?
C32 C31 C36 C35 0.9(2) . . . . ?
C32 C33 C37 C39D 167.6(5) . . . . ?
C34 C33 C37 C39D -10.2(5) . . . . ?
C32 C33 C37 C38D -60.8(5) . . . . ?
C34 C33 C37 C38D 121.5(5) . . . . ?
C32 C33 C37 C38 -8.6(3) . . . . ?
C34 C33 C37 C38 173.6(2) . . . . ?
C32 C33 C37 C40 117.1(2) . . . . ?
C34 C33 C37 C40 -60.7(2) . . . . ?
C32 C33 C37 C39 -126.16(19) . . . . ?
C34 C33 C37 C39 56.1(2) . . . . ?
C32 C33 C37 C40D 51.9(4) . . . . ?
C34 C33 C37 C40D -125.8(4) . . . . ?
C1 N1 C41 C42 -79.26(19) . . . . ?
C35 N1 C41 C42 88.07(18) . . . . ?
N1 C41 C42 C43 14.6(2) . . . . ?
N1 C41 C42 C47 -164.61(15) . . . . ?
C47 C42 C43 C44 -0.1(3) . . . . ?
C41 C42 C43 C44 -179.26(16) . . . . ?
C42 C43 C44 C45 0.1(3) . . . . ?
C43 C44 C45 C46 -0.2(3) . . . . ?
C44 C45 C46 C47 0.2(3) . . . . ?
C45 C46 C47 C42 -0.1(3) . . . . ?
C43 C42 C47 C46 0.1(3) . . . . ?
C41 C42 C47 C46 179.29(16) . . . . ?
C11 N2 C48 C49 -72.72(19) . . . . ?
C5 N2 C48 C49 114.77(16) . . . . ?
N2 C48 C49 C54 -25.0(2) . . . . ?
N2 C48 C49 C50 156.98(14) . . . . ?
C54 C49 C50 C51 -1.1(2) . . . . ?
C48 C49 C50 C51 177.01(15) . . . . ?
C49 C50 C51 C52 0.5(3) . . . . ?
C50 C51 C52 C53 0.1(3) . . . . ?
C51 C52 C53 C54 -0.1(3) . . . . ?
C52 C53 C54 C49 -0.4(3) . . . . ?
C50 C49 C54 C53 1.0(3) . . . . ?
C48 C49 C54 C53 -177.03(17) . . . . ?
C21 N3 C55 C56 83.64(19) . . . . ?
C15 N3 C55 C56 -105.07(17) . . . . ?
N3 C55 C56 C57 -155.63(15) . . . . ?
N3 C55 C56 C61 28.2(2) . . . . ?
C61 C56 C57 C58 1.1(3) . . . . ?
C55 C56 C57 C58 -175.21(16) . . . . ?
C56 C57 C58 C59 0.0(3) . . . . ?
C57 C58 C59 C60 -0.9(3) . . . . ?
C58 C59 C60 C61 0.7(3) . . . . ?
C59 C60 C61 C56 0.3(3) . . . . ?
C57 C56 C61 C60 -1.2(3) . . . . ?
C55 C56 C61 C60 174.94(16) . . . . ?
C31 N4 C62 C63 -81.44(18) . . . . ?
C25 N4 C62 C63 93.7(5) . . . . ?
C25D N4 C62 C63 97.1(11) . . . . ?
N4 C62 C63 C64 7.0(2) . . . . ?
N4 C62 C63 C68 -172.54(14) . . . . ?
C68 C63 C64 C65 1.2(2) . . . . ?
C62 C63 C64 C65 -178.28(16) . . . . ?
C63 C64 C65 C66 -1.2(3) . . . . ?
C64 C65 C66 C67 -0.2(3) . . . . ?
C65 C66 C67 C68 1.5(3) . . . . ?
C66 C67 C68 C63 -1.4(3) . . . . ?
C64 C63 C68 C67 0.1(2) . . . . ?
C62 C63 C68 C67 179.59(15) . . . . ?
